data_1535726
loop_
_publ_author_name
'Trunov, V.K.'
'Oboznenko, Yu.V.'
'Tskhelashvili, N.B.'
'Sirotinkin, S.P.'

_publ_section_title
;
 Crystal structures of double diphosphates Rb2 Sr P2 O7 and Cs2 Sr P2 O7
;
_journal_name_full 'Izvestiya Akademii Nauk SSSR, Neorganicheskie Materialy'
_journal_page_first 2370
_journal_page_last 2374
_journal_volume 27
_journal_year 1991
_chemical_formula_sum 'Cs2 O7 P2 Sr'
_chemical_name_systematic 'Cs2 Sr (P2 O7)'
_space_group_IT_number 15
_symmetry_space_group_name_Hall '-C 2yc'
_symmetry_space_group_name_H-M 'C 1 2/c 1'
_cell_angle_alpha 90
_cell_angle_beta 118.34
_cell_angle_gamma 90
_cell_formula_units_Z 4
_cell_length_a 10.528
_cell_length_b 6.081
_cell_length_c 14.766
_cell_volume 832.029
_citation_journal_id_ASTM IVNMAW
_cod_data_source_file Trunov_IVNMAW_1991_1206.cif
_cod_data_source_block Cs2O7P2Sr1
_cod_original_cell_volume 832.0291
_cod_original_formula_sum 'Cs2 O7 P2 Sr1'
_cod_database_code 1535726

loop_
_symmetry_equiv_pos_as_xyz
x,y,z
-x,y,-z+1/2
-x,-y,-z
x,-y,z-1/2
x+1/2,y+1/2,z
-x+1/2,y+1/2,-z+1/2
-x+1/2,-y+1/2,-z
x+1/2,-y+1/2,z-1/2

loop_
_atom_site_label
_atom_site_type_symbol
_atom_site_fract_x
_atom_site_fract_y
_atom_site_fract_z
_atom_site_occupancy
_atom_site_U_iso_or_equiv
P1 P+5 0.0783 0.499 0.3669 1 0.0
O3 O-2 0.017 0.716 0.372 1 0.0
Sr1 Sr+2 0.5 0.5 0.5 1 0.0
O2 O-2 0.039 0.305 0.415 1 0.0
Cs1 Cs+1 0.7235 0.4924 0.3345 1 0.0
O4 O-2 0 0.41 0.25 1 0.0
O1 O-2 0.236 0.5 0.387 1 0.0
